data_2101455
loop_
_publ_author_name
'Makarova, I. P.'
'Simonov, V. I.'
'Blomberg, M. K.'
'Merisalo, M. J.'

_publ_section_title
;
 X-ray diffraction study of Nd~2~CuO~4~ single crystals at 20 K
;
_journal_issue 1
_journal_name_full 'Acta Crystallographica Section B'
_journal_page_first 93
_journal_page_last 99
_journal_paper_doi 10.1107/S0108768195009967
_journal_volume 52
_journal_year 1996
_chemical_formula_sum 'Cu Nd2 O4'
_chemical_formula_weight 416.02
_symmetry_cell_setting tetragonal
_symmetry_space_group_name_Hall '-I 4 2'
_symmetry_space_group_name_H-M 'I 4/m m m'
_atom_type_scat_source IntTabIV
_cell_angle_alpha 90.0
_cell_angle_beta 90.0
_cell_angle_gamma 90.0
_cell_formula_units_Z 2
_cell_length_a 3.9379(2)
_cell_length_b 3.9379(2)
_cell_length_c 12.1400(6)
_cell_measurement_reflns_used 20
_cell_measurement_temperature 20
_cell_measurement_theta_max 25
_cell_measurement_theta_min 23
_cell_volume 188.256(16)
_diffrn_measurement_device 'Huber 5042'
_diffrn_measurement_method \w-2\q
_diffrn_radiation_type AgK\a
_diffrn_radiation_wavelength 0.5609
_diffrn_reflns_av_R_equivalents 0.031
_diffrn_reflns_limit_h_max 7
_diffrn_reflns_limit_h_min -7
_diffrn_reflns_limit_k_max 7
_diffrn_reflns_limit_k_min -7
_diffrn_reflns_limit_l_max 21
_diffrn_reflns_limit_l_min -21
_diffrn_reflns_number 1664
_diffrn_reflns_theta_max 30
_diffrn_standards_interval_count 50
_diffrn_standards_number 1
_exptl_absorpt_coefficient_mu 17.12
_exptl_absorpt_correction_T_max 0.2106
_exptl_absorpt_correction_T_min 0.1859
_exptl_absorpt_correction_type numerical
_exptl_crystal_colour black
_exptl_crystal_density_diffrn 7.34
_exptl_crystal_description spherical
_exptl_crystal_size_rad 0.14
_refine_diff_density_max 0.85
_refine_diff_density_min -0.085
_refine_ls_extinction_coef 0.44
_refine_ls_extinction_method 'Lorentzian (Becker & Coppens, 1974)'
_refine_ls_goodness_of_fit_all 1.82
_refine_ls_hydrogen_treatment refxyz
_refine_ls_number_parameters 16
_refine_ls_number_reflns 173
_refine_ls_R_factor_obs 0.0060
_refine_ls_shift/esd_max 0.001
_refine_ls_structure_factor_coef F
_refine_ls_weighting_details 'w = 1/\s^2^(F~o~)'
_refine_ls_weighting_scheme calc
_refine_ls_wR_factor_obs 0.0076
_reflns_number_observed 208
_reflns_number_total 208
_cod_data_source_file sh0051.cif
_cod_data_source_block sh0051b
_cod_depositor_comments
;
The following automatic conversions were performed:

'_refine_ls_weighting_scheme' value 'w = 1/\s^2^(F~o~)' was changed
to 'calc'. New tag '_refine_ls_weighting_details' was created. The
value of the new tag was set to 'w = 1/\s^2^(F~o~)'.

Automatic conversion script
Id: cif_fix_values 3143 2015-03-26 13:38:13Z robertas 
;
_cod_original_cell_volume 188.26
_cod_original_formula_sum 'Cu1 Nd2 O4'
_cod_database_code 2101455

loop_
_atom_site_label
_atom_site_fract_x
_atom_site_fract_y
_atom_site_fract_z
Nd .0 .0 .351240(10)
Cu .0 .0 .0
O(1) .0 .5 .0
O(2) .0 .5 .25
